data_7107418
loop_
_publ_author_name
'Witold Bloch'
'Christopher Sumby'

_publ_section_title
;
 Guest-induced crystal-to-crystal expansion and contraction of a 3-D
 porous coordination polymer
;
_journal_name_full Chem.Commun.
_journal_page_first 2534
_journal_paper_doi 10.1039/c2cc17440e
_journal_volume 48
_journal_year 2012
_chemical_formula_sum 'C9 H10 Ag Cl N4 O5'
_chemical_formula_weight 397.53
_chemical_name_systematic
;
?
;
_space_group_IT_number 14
_symmetry_cell_setting monoclinic
_symmetry_space_group_name_Hall '-P 2ybc'
_symmetry_space_group_name_H-M 'P 1 21/c 1'
_atom_sites_solution_hydrogens geom
_atom_sites_solution_primary direct
_atom_sites_solution_secondary difmap
_audit_creation_method SHELXL-97
_cell_angle_alpha 90.00
_cell_angle_beta 108.561(3)
_cell_angle_gamma 90.00
_cell_formula_units_Z 4
_cell_length_a 7.1312(2)
_cell_length_b 18.2962(4)
_cell_length_c 10.5785(3)
_cell_measurement_reflns_used 4846
_cell_measurement_temperature 150(2)
_cell_measurement_theta_max 29.1410
_cell_measurement_theta_min 3.0071
_cell_volume 1308.43(6)
_computing_cell_refinement
;
CrysAlisPro, Agilent Technologies,
Version 1.171.35.11 (release 16-05-2011 CrysAlis171 .NET)
(compiled May 16 2011,17:55:39)
;
_computing_data_collection
;
CrysAlisPro, Agilent Technologies,
Version 1.171.35.11 (release 16-05-2011 CrysAlis171 .NET)
(compiled May 16 2011,17:55:39)
;
_computing_data_reduction
;
CrysAlisPro, Agilent Technologies,
Version 1.171.35.11 (release 16-05-2011 CrysAlis171 .NET)
(compiled May 16 2011,17:55:39)
;
_computing_molecular_graphics 'X-Seed (Barbour, 2003)'
_computing_publication_material 'CIFTAB (Sheldrick)'
_computing_structure_refinement 'SHELXL-97 (Sheldrick, 1997)'
_computing_structure_solution 'SHELXS-97 (Sheldrick, 1990)'
_diffrn_ambient_temperature 150(2)
_diffrn_detector_area_resol_mean 16.1695
_diffrn_measured_fraction_theta_full 0.998
_diffrn_measured_fraction_theta_max 0.908
_diffrn_measurement_details
;
1 omega -46.00 43.00 1.0000 15.0000
omega____ theta____ kappa____ phi______ frames
- 18.8463 -77.0000 30.0000 89

2 omega -89.00 -51.00 1.0000 15.0000
omega____ theta____ kappa____ phi______ frames
- -19.6276 -37.0000 -90.0000 38

3 omega -88.00 10.00 1.0000 15.0000
omega____ theta____ kappa____ phi______ frames
- -19.6276 -77.0000 -120.0000 98

4 omega -54.00 46.00 1.0000 15.0000
omega____ theta____ kappa____ phi______ frames
- 18.8463 -37.0000 -120.0000 100

5 omega 34.00 97.00 1.0000 15.0000
omega____ theta____ kappa____ phi______ frames
- 18.8463 179.0000 -120.0000 63

6 omega -13.00 64.00 1.0000 15.0000
omega____ theta____ kappa____ phi______ frames
- 18.8463 77.0000 150.0000 77

7 omega -92.00 8.00 1.0000 15.0000
omega____ theta____ kappa____ phi______ frames
- -19.6276 -37.0000 -30.0000 100

;
_diffrn_measurement_device_type 'Xcalibur, Eos'
_diffrn_measurement_method '\w scans'
_diffrn_radiation_monochromator graphite
_diffrn_radiation_source 'Enhance (Mo) X-ray Source'
_diffrn_radiation_type 'Mo K\a'
_diffrn_radiation_wavelength 0.7107
_diffrn_reflns_av_R_equivalents 0.0444
_diffrn_reflns_av_sigmaI/netI 0.0421
_diffrn_reflns_limit_h_max 9
_diffrn_reflns_limit_h_min -9
_diffrn_reflns_limit_k_max 24
_diffrn_reflns_limit_k_min -24
_diffrn_reflns_limit_l_max 14
_diffrn_reflns_limit_l_min -13
_diffrn_reflns_number 14744
_diffrn_reflns_theta_full 27.00
_diffrn_reflns_theta_max 29.21
_diffrn_reflns_theta_min 3.01
_exptl_absorpt_coefficient_mu 1.770
_exptl_absorpt_correction_T_max 1.00000
_exptl_absorpt_correction_T_min 0.98841
_exptl_absorpt_correction_type multi-scan
_exptl_absorpt_process_details
;
CrysAlisPro, Agilent Technologies,
Version 1.171.35.11 (release 16-05-2011 CrysAlis171 .NET)
(compiled May 16 2011,17:55:39)
Empirical absorption correction using spherical harmonics,
implemented in SCALE3 ABSPACK scaling algorithm.
;
_exptl_crystal_colour colourless
_exptl_crystal_density_diffrn 2.018
_exptl_crystal_density_method 'not measured'
_exptl_crystal_description rod
_exptl_crystal_F_000 784
_exptl_crystal_size_max 0.19
_exptl_crystal_size_mid 0.12
_exptl_crystal_size_min 0.09
_refine_diff_density_max 0.755
_refine_diff_density_min -0.703
_refine_diff_density_rms 0.116
_refine_ls_extinction_method none
_refine_ls_goodness_of_fit_ref 1.057
_refine_ls_hydrogen_treatment mixed
_refine_ls_matrix_type full
_refine_ls_number_parameters 187
_refine_ls_number_reflns 3219
_refine_ls_number_restraints 2
_refine_ls_restrained_S_all 1.057
_refine_ls_R_factor_all 0.0478
_refine_ls_R_factor_gt 0.0348
_refine_ls_shift/su_max 0.001
_refine_ls_shift/su_mean 0.000
_refine_ls_structure_factor_coef Fsqd
_refine_ls_weighting_details 'calc w=1/[\s^2^(Fo^2^)+(0.0233P)^2^+1.8353P] where P=(Fo^2^+2Fc^2^)/3'
_refine_ls_weighting_scheme calc
_refine_ls_wR_factor_gt 0.0674
_refine_ls_wR_factor_ref 0.0736
_reflns_number_gt 2668
_reflns_number_total 3219
_reflns_threshold_expression >2sigma(I)
_cod_data_source_file c2cc17440e.txt
_cod_data_source_block 2_(from_1as)
_cod_original_sg_symbol_H-M P2(1)/c
_cod_database_code 7107418

loop_
_symmetry_equiv_pos_as_xyz
'x, y, z'
'-x, y+1/2, -z+1/2'
'-x, -y, -z'
'x, -y-1/2, z-1/2'

loop_
_atom_site_label
_atom_site_type_symbol
_atom_site_fract_x
_atom_site_fract_y
_atom_site_fract_z
_atom_site_U_iso_or_equiv
_atom_site_adp_type
_atom_site_occupancy
_atom_site_symmetry_multiplicity
_atom_site_calc_flag
_atom_site_refinement_flags
Ag1 Ag 0.98765(3) 0.400459(13) 0.35731(3) 0.02146(9) Uani 1 1 d .
Cl30 Cl 0.51222(13) 0.64466(5) 0.10460(9) 0.0287(2) Uani 1 1 d .
N11 N 1.0083(4) 0.30568(15) 0.5247(3) 0.0225(6) Uani 1 1 d .
C22 C 0.6497(4) 0.40831(15) 0.4930(3) 0.0160(6) Uani 1 1 d .
C23 C 0.4539(5) 0.40526(15) 0.4897(3) 0.0175(6) Uani 1 1 d .
H23 H 0.4234 0.3859 0.5641 0.021 Uiso 1 1 calc R
C15 C 1.0712(5) 0.18357(19) 0.6018(4) 0.0298(8) Uani 1 1 d .
H15 H 1.1341 0.1383 0.5971 0.036 Uiso 1 1 calc R
N21 N 0.6974(4) 0.43162(13) 0.3865(3) 0.0166(5) Uani 1 1 d .
C16 C 1.0913(5) 0.24049(19) 0.5223(3) 0.0286(8) Uani 1 1 d .
H16 H 1.1667 0.2332 0.4637 0.034 Uiso 1 1 calc R
O34 O 0.3394(4) 0.60439(17) 0.1049(3) 0.0497(8) Uani 1 1 d .
C12 C 0.9025(4) 0.31294(16) 0.6082(3) 0.0174(6) Uani 1 1 d .
C13 C 0.8803(5) 0.25500(17) 0.6875(3) 0.0221(7) Uani 1 1 d .
H13 H 0.8024 0.2618 0.7446 0.026 Uiso 1 1 calc R
N24 N 0.3066(4) 0.42900(13) 0.3840(3) 0.0170(5) Uani 1 1 d .
C1 C 0.8157(5) 0.38709(16) 0.6168(3) 0.0192(7) Uani 1 1 d .
H1A H 0.9220 0.4242 0.6335 0.023 Uiso 1 1 calc R
H1B H 0.7655 0.3876 0.6939 0.023 Uiso 1 1 calc R
C26 C 0.5496(4) 0.45507(17) 0.2812(3) 0.0188(7) Uani 1 1 d .
H26 H 0.5787 0.4718 0.2045 0.023 Uiso 1 1 calc R
C25 C 0.3560(4) 0.45561(16) 0.2809(3) 0.0176(6) Uani 1 1 d .
H25 H 0.2559 0.4752 0.2062 0.021 Uiso 1 1 calc R
N14 N 0.9656(4) 0.19002(15) 0.6856(3) 0.0248(6) Uani 1 1 d .
O31 O 0.5605(7) 0.6236(3) -0.0077(5) 0.114(2) Uani 1 1 d .
O33 O 0.4783(6) 0.71939(18) 0.1022(5) 0.0902(15) Uani 1 1 d .
O32 O 0.6713(5) 0.6267(2) 0.2179(4) 0.0892(15) Uani 1 1 d .
O40 O 0.8884(4) 0.49071(16) 0.1230(3) 0.0407(7) Uani 1 1 d D
H40A H 0.835(6) 0.5331(15) 0.119(5) 0.061 Uiso 1 1 d D
H40B H 0.827(6) 0.461(2) 0.060(4) 0.061 Uiso 1 1 d D

loop_
_atom_site_aniso_label
_atom_site_aniso_U_11
_atom_site_aniso_U_22
_atom_site_aniso_U_33
_atom_site_aniso_U_23
_atom_site_aniso_U_13
_atom_site_aniso_U_12
Ag1 0.01562(13) 0.02393(13) 0.02909(15) 0.00016(11) 0.01314(10) -0.00068(10)
Cl30 0.0280(4) 0.0329(4) 0.0279(4) 0.0003(4) 0.0125(4) -0.0033(4)
N11 0.0209(14) 0.0244(14) 0.0247(15) 0.0046(12) 0.0108(12) 0.0062(11)
C22 0.0174(15) 0.0127(14) 0.0194(16) -0.0018(12) 0.0080(13) 0.0016(11)
C23 0.0218(16) 0.0146(14) 0.0196(16) 0.0016(12) 0.0114(13) 0.0003(12)
C15 0.036(2) 0.0267(18) 0.0297(19) 0.0080(15) 0.0153(16) 0.0148(16)
N21 0.0147(13) 0.0164(12) 0.0200(14) -0.0025(10) 0.0075(11) -0.0015(10)
C16 0.0321(19) 0.0328(19) 0.0255(18) 0.0078(15) 0.0158(16) 0.0165(16)
O34 0.0368(17) 0.071(2) 0.0424(18) 0.0081(15) 0.0147(14) -0.0162(15)
C12 0.0131(15) 0.0212(15) 0.0158(15) 0.0006(12) 0.0014(12) 0.0013(12)
C13 0.0202(16) 0.0274(17) 0.0196(16) 0.0012(14) 0.0078(13) 0.0036(13)
N24 0.0137(13) 0.0161(12) 0.0227(14) 0.0002(11) 0.0081(11) -0.0014(10)
C1 0.0188(16) 0.0219(16) 0.0162(15) -0.0011(12) 0.0048(13) 0.0034(12)
C26 0.0211(16) 0.0200(15) 0.0153(15) -0.0024(12) 0.0058(13) -0.0005(13)
C25 0.0175(15) 0.0140(14) 0.0197(16) 0.0000(12) 0.0036(13) 0.0003(12)
N14 0.0266(15) 0.0210(14) 0.0280(16) 0.0031(12) 0.0102(13) 0.0047(12)
O31 0.123(4) 0.165(4) 0.095(3) -0.086(3) 0.092(3) -0.097(3)
O33 0.078(3) 0.0355(18) 0.145(4) 0.001(2) 0.018(3) 0.0101(18)
O32 0.050(2) 0.079(2) 0.097(3) 0.031(2) -0.035(2) -0.0196(19)
O40 0.0318(16) 0.0474(18) 0.0410(17) 0.0011(14) 0.0087(13) 0.0054(13)

loop_
_atom_type_symbol
_atom_type_description
_atom_type_scat_dispersion_real
_atom_type_scat_dispersion_imag
_atom_type_scat_source
C C 0.0033 0.0016 'International Tables Vol C Tables 4.2.6.8 and 6.1.1.4'
H H 0.0000 0.0000 'International Tables Vol C Tables 4.2.6.8 and 6.1.1.4'
N N 0.0061 0.0033 'International Tables Vol C Tables 4.2.6.8 and 6.1.1.4'
O O 0.0106 0.0060 'International Tables Vol C Tables 4.2.6.8 and 6.1.1.4'
Cl Cl 0.1484 0.1585 'International Tables Vol C Tables 4.2.6.8 and 6.1.1.4'
Ag Ag -0.8971 1.1015 'International Tables Vol C Tables 4.2.6.8 and 6.1.1.4'

loop_
_geom_angle_atom_site_label_1
_geom_angle_atom_site_label_2
_geom_angle_atom_site_label_3
_geom_angle
_geom_angle_site_symmetry_1
_geom_angle_site_symmetry_3
N21 Ag1 N24 148.50(9) . 1_655
N21 Ag1 N14 115.49(9) . 4_565
N24 Ag1 N14 94.24(9) 1_655 4_565
N21 Ag1 N11 85.80(9) . .
N24 Ag1 N11 104.27(9) 1_655 .
N14 Ag1 N11 91.88(10) 4_565 .
O33 Cl30 O31 110.2(3) . .
O33 Cl30 O32 109.6(3) . .
O31 Cl30 O32 108.2(3) . .
O33 Cl30 O34 111.1(2) . .
O31 Cl30 O34 107.8(2) . .
O32 Cl30 O34 109.8(2) . .
C16 N11 C12 116.6(3) . .
C16 N11 Ag1 123.0(2) . .
C12 N11 Ag1 119.3(2) . .
N21 C22 C23 120.8(3) . .
N21 C22 C1 118.1(3) . .
C23 C22 C1 121.1(3) . .
N24 C23 C22 121.6(3) . .
N24 C23 H23 119.2 . .
C22 C23 H23 119.2 . .
N14 C15 C16 121.9(3) . .
N14 C15 H15 119.0 . .
C16 C15 H15 119.0 . .
C26 N21 C22 117.2(3) . .
C26 N21 Ag1 118.7(2) . .
C22 N21 Ag1 121.4(2) . .
N11 C16 C15 122.2(3) . .
N11 C16 H16 118.9 . .
C15 C16 H16 118.9 . .
N11 C12 C13 121.2(3) . .
N11 C12 C1 117.3(3) . .
C13 C12 C1 121.5(3) . .
N14 C13 C12 121.9(3) . .
N14 C13 H13 119.1 . .
C12 C13 H13 119.1 . .
C23 N24 C25 117.2(3) . .
C23 N24 Ag1 121.3(2) . 1_455
C25 N24 Ag1 119.8(2) . 1_455
C12 C1 C22 113.7(2) . .
C12 C1 H1A 108.8 . .
C22 C1 H1A 108.8 . .
C12 C1 H1B 108.8 . .
C22 C1 H1B 108.8 . .
H1A C1 H1B 107.7 . .
N21 C26 C25 121.8(3) . .
N21 C26 H26 119.1 . .
C25 C26 H26 119.1 . .
N24 C25 C26 121.2(3) . .
N24 C25 H25 119.4 . .
C26 C25 H25 119.4 . .
C13 N14 C15 116.2(3) . .
C13 N14 Ag1 121.1(2) . 4_566
C15 N14 Ag1 121.3(2) . 4_566
H40A O40 H40B 115(4) . .

loop_
_geom_bond_atom_site_label_1
_geom_bond_atom_site_label_2
_geom_bond_distance
_geom_bond_site_symmetry_2
Ag1 N21 2.261(2) .
Ag1 N24 2.262(2) 1_655
Ag1 N14 2.426(3) 4_565
Ag1 N11 2.449(3) .
Cl30 O33 1.387(3) .
Cl30 O31 1.392(4) .
Cl30 O32 1.402(3) .
Cl30 O34 1.437(3) .
N11 C16 1.335(4) .
N11 C12 1.339(4) .
C22 N21 1.346(4) .
C22 C23 1.387(4) .
C22 C1 1.510(4) .
C23 N24 1.339(4) .
C23 H23 0.9500 .
C15 N14 1.339(5) .
C15 C16 1.374(5) .
C15 H15 0.9500 .
N21 C26 1.337(4) .
C16 H16 0.9500 .
C12 C13 1.392(4) .
C12 C1 1.506(4) .
C13 N14 1.338(4) .
C13 H13 0.9500 .
N24 C25 1.340(4) .
N24 Ag1 2.262(2) 1_455
C1 H1A 0.9900 .
C1 H1B 0.9900 .
C26 C25 1.380(4) .
C26 H26 0.9500 .
C25 H25 0.9500 .
N14 Ag1 2.426(3) 4_566
O40 H40A 0.860(19) .
O40 H40B 0.861(19) .

loop_
_geom_torsion_atom_site_label_1
_geom_torsion_atom_site_label_2
_geom_torsion_atom_site_label_3
_geom_torsion_atom_site_label_4
_geom_torsion
_geom_torsion_site_symmetry_1
_geom_torsion_site_symmetry_4
N21 Ag1 N11 C16 146.5(3) . .
N24 Ag1 N11 C16 -63.8(3) 1_655 .
N14 Ag1 N11 C16 31.1(3) 4_565 .
N21 Ag1 N11 C12 -20.9(2) . .
N24 Ag1 N11 C12 128.8(2) 1_655 .
N14 Ag1 N11 C12 -136.3(2) 4_565 .
N21 C22 C23 N24 -3.7(4) . .
C1 C22 C23 N24 175.0(3) . .
C23 C22 N21 C26 3.4(4) . .
C1 C22 N21 C26 -175.4(3) . .
C23 C22 N21 Ag1 -157.6(2) . .
C1 C22 N21 Ag1 23.6(3) . .
N24 Ag1 N21 C26 104.5(3) 1_655 .
N14 Ag1 N21 C26 -54.7(2) 4_565 .
N11 Ag1 N21 C26 -144.8(2) . .
N24 Ag1 N21 C22 -94.7(3) 1_655 .
N14 Ag1 N21 C22 106.1(2) 4_565 .
N11 Ag1 N21 C22 16.0(2) . .
C12 N11 C16 C15 -0.5(5) . .
Ag1 N11 C16 C15 -168.2(3) . .
N14 C15 C16 N11 0.6(6) . .
C16 N11 C12 C13 -0.3(4) . .
Ag1 N11 C12 C13 167.9(2) . .
C16 N11 C12 C1 177.2(3) . .
Ag1 N11 C12 C1 -14.5(4) . .
N11 C12 C13 N14 1.0(5) . .
C1 C12 C13 N14 -176.4(3) . .
C22 C23 N24 C25 0.3(4) . .
C22 C23 N24 Ag1 165.5(2) . 1_455
N11 C12 C1 C22 69.8(4) . .
C13 C12 C1 C22 -112.6(3) . .
N21 C22 C1 C12 -77.6(3) . .
C23 C22 C1 C12 103.6(3) . .
C22 N21 C26 C25 0.1(4) . .
Ag1 N21 C26 C25 161.6(2) . .
C23 N24 C25 C26 3.2(4) . .
Ag1 N24 C25 C26 -162.2(2) 1_455 .
N21 C26 C25 N24 -3.5(5) . .
C12 C13 N14 C15 -0.9(5) . .
C12 C13 N14 Ag1 166.1(2) . 4_566
C16 C15 N14 C13 0.1(5) . .
C16 C15 N14 Ag1 -166.8(3) . 4_566
